data_7035550
loop_
_publ_author_name
'Maini, L.'
'Braga, D.'
'Mazzeo, P. P.'
'Maschio, L.'
'R\'erat, M'
'Manet, I.'
'Ventura, B.'

_publ_section_title
;
 Dual luminescence in solid CuI(piperazine): hypothesis of an emissive 1-D
 delocalized excited state.
;
_journal_issue 29
_journal_name_full 'Dalton transactions (Cambridge, England : 2003)'
_journal_page_first 13003
_journal_page_last 13006
_journal_paper_doi 10.1039/c5dt02204e
_journal_volume 44
_journal_year 2015
_chemical_formula_moiety (C4H10Cu2I2N2)n
_chemical_formula_sum 'C4 H10 Cu2 I2 N2'
_chemical_formula_weight 467.02
_chemical_name_systematic catena-(bis(m3-iodo)-(m2-piperazine)-copper(i))
_space_group_IT_number 15
_symmetry_cell_setting monoclinic
_symmetry_space_group_name_Hall '-C 2yc'
_symmetry_space_group_name_H-M 'C 1 2/c 1'
_atom_sites_solution_hydrogens geom
_atom_sites_solution_primary direct
_atom_sites_solution_secondary difmap
_audit_creation_method SHELXL-97
_audit_update_record
;
2015-06-03 deposited with the CCDC.
2015-06-24 downloaded from the CCDC.
;
_cell_angle_alpha 90.00
_cell_angle_beta 103.72(2)
_cell_angle_gamma 90.00
_cell_formula_units_Z 4
_cell_length_a 9.209(2)
_cell_length_b 15.433(3)
_cell_length_c 7.0430(10)
_cell_measurement_reflns_used 932
_cell_measurement_temperature 90(2)
_cell_measurement_theta_max 28.8421
_cell_measurement_theta_min 3.5394
_cell_volume 972.4(3)
_computing_cell_refinement
;
CrysAlisPro, Oxford Diffraction Ltd.,
Version 1.171.33.55 (release 05-01-2010 CrysAlis171 .NET)
(compiled Jan  5 2010,16:28:46)
;
_computing_data_collection
;
CrysAlisPro, Oxford Diffraction Ltd.,
Version 1.171.33.55 (release 05-01-2010 CrysAlis171 .NET)
(compiled Jan  5 2010,16:28:46)
;
_computing_data_reduction
;
CrysAlisPro, Oxford Diffraction Ltd.,
Version 1.171.33.55 (release 05-01-2010 CrysAlis171 .NET)
(compiled Jan  5 2010,16:28:46)
;
_computing_structure_refinement 'SHELXL-97 (Sheldrick, 2008)'
_diffrn_ambient_temperature 90(2)
_diffrn_detector_area_resol_mean 16.1340
_diffrn_measured_fraction_theta_full 0.977
_diffrn_measured_fraction_theta_max 0.814
_diffrn_measurement_device_type 'Xcalibur, Sapphire3'
_diffrn_measurement_method '\w scans'
_diffrn_radiation_monochromator graphite
_diffrn_radiation_source 'Enhance (Mo) X-ray Source'
_diffrn_radiation_type 'Mo K\a'
_diffrn_radiation_wavelength 0.7107
_diffrn_reflns_av_R_equivalents 0.0939
_diffrn_reflns_av_sigmaI/netI 0.0773
_diffrn_reflns_limit_h_max 11
_diffrn_reflns_limit_h_min -12
_diffrn_reflns_limit_k_max 18
_diffrn_reflns_limit_k_min -20
_diffrn_reflns_limit_l_max 9
_diffrn_reflns_limit_l_min -8
_diffrn_reflns_number 1782
_diffrn_reflns_theta_full 25.00
_diffrn_reflns_theta_max 28.91
_diffrn_reflns_theta_min 3.55
_exptl_absorpt_coefficient_mu 10.659
_exptl_absorpt_correction_T_max 1.00000
_exptl_absorpt_correction_T_min 0.17193
_exptl_absorpt_correction_type multi-scan
_exptl_absorpt_process_details
;
CrysAlisPro, Oxford Diffraction Ltd.,
Version 1.171.33.55 (release 05-01-2010 CrysAlis171 .NET)
(compiled Jan  5 2010,16:28:46)
Empirical absorption correction using spherical harmonics,
 implemented in SCALE3 ABSPACK scaling algorithm.
;
_exptl_crystal_colour colorless
_exptl_crystal_density_diffrn 3.190
_exptl_crystal_density_method 'not measured'
_exptl_crystal_description needle
_exptl_crystal_F_000 848
_exptl_crystal_preparation Luminescent
_exptl_crystal_recrystallization_method 'triple layer'
_exptl_crystal_size_max 0.43
_exptl_crystal_size_mid 0.06
_exptl_crystal_size_min 0.03
_refine_diff_density_max 4.952
_refine_diff_density_min -2.778
_refine_diff_density_rms 0.811
_refine_ls_extinction_coef 0.0055(11)
_refine_ls_extinction_expression Fc^*^=kFc[1+0.001xFc^2^\l^3^/sin(2\q)]^-1/4^
_refine_ls_extinction_method SHELXL
_refine_ls_goodness_of_fit_ref 1.084
_refine_ls_hydrogen_treatment constr
_refine_ls_matrix_type full
_refine_ls_number_parameters 47
_refine_ls_number_reflns 1051
_refine_ls_number_restraints 0
_refine_ls_restrained_S_all 1.084
_refine_ls_R_factor_all 0.0889
_refine_ls_R_factor_gt 0.0825
_refine_ls_shift/su_max 0.000
_refine_ls_shift/su_mean 0.000
_refine_ls_structure_factor_coef Fsqd
_refine_ls_weighting_details 'calc w=1/[\s^2^(Fo^2^)+(0.1752P)^2^+0.0000P] where P=(Fo^2^+2Fc^2^)/3'
_refine_ls_weighting_scheme calc
_refine_ls_wR_factor_gt 0.2262
_refine_ls_wR_factor_ref 0.2319
_reflns_number_gt 908
_reflns_number_total 1051
_reflns_threshold_expression >2\s(I)
_cod_data_source_file c5dt02204e2.cif
_cod_data_source_block filter3
_cod_depositor_comments
;
The following automatic conversions were performed:

'_symmetry_cell_setting' value 'Monoclinic' changed to 'monoclinic'
according to
/usr/data/users/saulius/crontab/automatic-downloads/rss-feeds/RSC/lib/dictionaries/cif_core.dic
dictionary named 'cif_core.dic' version 2.4.2 from 2011-04-26.

Automatic conversion script
Id: cif_fix_values 3271 2015-04-21 07:52:19Z andrius 

 Adding full bibliography for 7035550--7035552.cif.
;
_cod_original_sg_symbol_H-M C2/c
_cod_database_code 7035550

loop_
_symmetry_equiv_pos_as_xyz
'x, y, z'
'-x, y, -z+1/2'
'x+1/2, y+1/2, z'
'-x+1/2, y+1/2, -z+1/2'
'-x, -y, -z'
'x, -y, z-1/2'
'-x+1/2, -y+1/2, -z'
'x+1/2, -y+1/2, z-1/2'

loop_
_atom_site_label
_atom_site_type_symbol
_atom_site_fract_x
_atom_site_fract_y
_atom_site_fract_z
_atom_site_U_iso_or_equiv
_atom_site_adp_type
_atom_site_occupancy
_atom_site_symmetry_multiplicity
_atom_site_calc_flag
_atom_site_refinement_flags
C1 C 0.8342(14) 0.3287(9) 0.0432(17) 0.012(2) Uani 1 1 d .
H1A H 0.8728 0.3811 -0.0030 0.015 Uiso 1 1 calc R
H1B H 0.8707 0.3264 0.1841 0.015 Uiso 1 1 calc R
C2 C 0.6091(11) 0.2477(8) 0.0449(18) 0.011(2) Uani 1 1 d .
H2A H 0.6359 0.2415 0.1859 0.013 Uiso 1 1 calc R
H2B H 0.5008 0.2482 0.0036 0.013 Uiso 1 1 calc R
I1 I 0.29097(8) 0.42148(6) -0.00015(10) 0.0120(5) Uani 1 1 d .
Cu1 Cu 0.58411(17) 0.43915(12) 0.1173(2) 0.0148(6) Uani 1 1 d .
N1 N 0.6663(12) 0.3323(8) -0.0068(14) 0.012(2) Uani 1 1 d .
H1 H 0.6357 0.3381 -0.1388 0.015 Uiso 1 1 calc R

loop_
_atom_site_aniso_label
_atom_site_aniso_U_11
_atom_site_aniso_U_22
_atom_site_aniso_U_33
_atom_site_aniso_U_23
_atom_site_aniso_U_13
_atom_site_aniso_U_12
C1 0.012(5) 0.007(6) 0.015(5) -0.005(5) -0.001(4) -0.003(5)
C2 0.008(4) 0.012(6) 0.015(6) -0.003(5) 0.005(4) 0.000(5)
I1 0.0122(6) 0.0131(7) 0.0107(7) -0.0003(3) 0.0028(4) -0.0012(3)
Cu1 0.0153(9) 0.0127(10) 0.0175(10) -0.0005(6) 0.0061(7) 0.0029(6)
N1 0.009(4) 0.019(6) 0.010(4) -0.006(4) 0.003(3) 0.007(5)

loop_
_atom_type_symbol
_atom_type_description
_atom_type_scat_dispersion_real
_atom_type_scat_dispersion_imag
_atom_type_scat_source
C C 0.0033 0.0016 'International Tables Vol C Tables 4.2.6.8 and 6.1.1.4'
H H 0.0000 0.0000 'International Tables Vol C Tables 4.2.6.8 and 6.1.1.4'
Cu Cu 0.3201 1.2651 'International Tables Vol C Tables 4.2.6.8 and 6.1.1.4'
I I -0.4742 1.8119 'International Tables Vol C Tables 4.2.6.8 and 6.1.1.4'
N N 0.0061 0.0033 'International Tables Vol C Tables 4.2.6.8 and 6.1.1.4'

loop_
_geom_angle_atom_site_label_1
_geom_angle_atom_site_label_2
_geom_angle_atom_site_label_3
_geom_angle
_geom_angle_site_symmetry_1
_geom_angle_site_symmetry_3
C2 C1 N1 112.1(9) 7_655 .
C1 C2 N1 114.5(10) 7_655 .
Cu1 I1 Cu1 61.90(7) . 5_665
Cu1 I1 Cu1 60.82(6) . 2_655
Cu1 I1 Cu1 96.64(5) 5_665 2_655
N1 Cu1 I1 103.4(3) . .
N1 Cu1 I1 106.4(3) . 5_665
I1 Cu1 I1 118.10(7) . 5_665
N1 Cu1 I1 103.2(3) . 2_655
I1 Cu1 I1 117.81(6) . 2_655
I1 Cu1 I1 106.25(6) 5_665 2_655
N1 Cu1 Cu1 127.9(3) . 2_655
I1 Cu1 Cu1 60.32(6) . 2_655
I1 Cu1 Cu1 125.22(4) 5_665 2_655
I1 Cu1 Cu1 58.86(6) 2_655 2_655
N1 Cu1 Cu1 120.0(3) . 5_665
I1 Cu1 Cu1 59.37(6) . 5_665
I1 Cu1 Cu1 58.73(7) 5_665 5_665
I1 Cu1 Cu1 136.47(11) 2_655 5_665
Cu1 Cu1 Cu1 94.74(9) 2_655 5_665
C2 N1 C1 108.4(9) . .
C2 N1 Cu1 114.0(7) . .
C1 N1 Cu1 112.7(7) . .

loop_
_geom_bond_atom_site_label_1
_geom_bond_atom_site_label_2
_geom_bond_distance
_geom_bond_site_symmetry_2
C1 C2 1.484(17) 7_655
C1 N1 1.504(13) .
C2 C1 1.484(17) 7_655
C2 N1 1.484(18) .
I1 Cu1 2.6432(19) .
I1 Cu1 2.6609(19) 5_665
I1 Cu1 2.6830(18) 2_655
Cu1 N1 2.090(11) .
Cu1 I1 2.6609(19) 5_665
Cu1 I1 2.6829(18) 2_655
Cu1 Cu1 2.696(3) 2_655
Cu1 Cu1 2.728(3) 5_665
